data_4327858
loop_
_publ_author_name
'Cai-Hong Zhan'
'Fei Wang'
'Yao Kang'
'Jian Zhang'

_publ_section_title
;
 Lanthanide-Thiophene-2,5-dicarboxylate Frameworks: Ionothermal Synthesis,
 Helical Structures, Photoluminescent Properties, and
 Single-Crystal-to-Single-Crystal Guest Exchange
;
_journal_name_full 'Inorganic Chemistry'
_journal_page_first 523
_journal_page_last 530
_journal_paper_doi 10.1021/ic201986m
_journal_volume 51
_journal_year 2012
_chemical_formula_sum 'C39 H48 Cl0 N14 Nd2 O19 S3'
_chemical_formula_weight 1401.60
_chemical_name_systematic
; 
 ? 
;
_space_group_IT_number 13
_symmetry_cell_setting monoclinic
_symmetry_space_group_name_Hall '-P 2yc'
_symmetry_space_group_name_H-M 'P 1 2/c 1'
_atom_sites_solution_hydrogens geom
_atom_sites_solution_primary direct
_atom_sites_solution_secondary difmap
_audit_creation_method SHELXL-97
_cell_angle_alpha 90.00
_cell_angle_beta 115.104(3)
_cell_angle_gamma 90.00
_cell_formula_units_Z 4
_cell_length_a 17.3413(5)
_cell_length_b 11.6871(3)
_cell_length_c 27.8924(10)
_cell_measurement_temperature 293(2)
_cell_volume 5119.0(3)
_computing_cell_refinement 'Bruker FRAMBO'
_computing_data_collection 'Bruker FRAMBO'
_computing_data_reduction 'Bruker SHELXTL'
_computing_molecular_graphics 'Bruker SHELXTL'
_computing_publication_material 'Bruker SHELXTL'
_computing_structure_refinement 'SHELXL-97 (Sheldrick, 1997)'
_computing_structure_solution 'SHELXS-97 (Sheldrick, 1990)'
_diffrn_ambient_temperature 293(2)
_diffrn_detector_area_resol_mean none
_diffrn_measured_fraction_theta_full 0.996
_diffrn_measured_fraction_theta_max 0.996
_diffrn_measurement_device_type 'multiwire proportional'
_diffrn_measurement_method 'phi and omega scans'
_diffrn_radiation_monochromator graphite
_diffrn_radiation_source 'fine-focus sealed tube'
_diffrn_radiation_type MoK\a
_diffrn_radiation_wavelength 0.71073
_diffrn_reflns_av_R_equivalents 0.0228
_diffrn_reflns_av_sigmaI/netI 0.0323
_diffrn_reflns_limit_h_max 20
_diffrn_reflns_limit_h_min -20
_diffrn_reflns_limit_k_max 13
_diffrn_reflns_limit_k_min -7
_diffrn_reflns_limit_l_max 33
_diffrn_reflns_limit_l_min -32
_diffrn_reflns_number 19059
_diffrn_reflns_theta_full 25.00
_diffrn_reflns_theta_max 25.00
_diffrn_reflns_theta_min 2.37
_diffrn_standards_decay_% none
_diffrn_standards_interval_count none
_diffrn_standards_interval_time none
_diffrn_standards_number none
_exptl_absorpt_coefficient_mu 2.217
_exptl_absorpt_correction_type none
_exptl_crystal_density_diffrn 1.819
_exptl_crystal_density_meas 1.819
_exptl_crystal_description block
_exptl_crystal_F_000 2799
_exptl_crystal_size_max 0.24
_exptl_crystal_size_mid 0.21
_exptl_crystal_size_min 0.16
_refine_diff_density_max 1.776
_refine_diff_density_min -1.203
_refine_diff_density_rms 0.130
_refine_ls_extinction_method none
_refine_ls_goodness_of_fit_ref 1.083
_refine_ls_hydrogen_treatment constr
_refine_ls_matrix_type full
_refine_ls_number_parameters 674
_refine_ls_number_reflns 8986
_refine_ls_number_restraints 30
_refine_ls_restrained_S_all 1.113
_refine_ls_R_factor_all 0.0466
_refine_ls_R_factor_gt 0.0369
_refine_ls_shift/su_max 0.002
_refine_ls_shift/su_mean 0.000
_refine_ls_structure_factor_coef Fsqd
_refine_ls_weighting_details 'calc w=1/[\s^2^(Fo^2^)+(0.0667P)^2^+6.7605P] where P=(Fo^2^+2Fc^2^)/3'
_refine_ls_weighting_scheme calc
_refine_ls_wR_factor_gt 0.1064
_refine_ls_wR_factor_ref 0.1097
_reflns_number_gt 7488
_reflns_number_total 8986
_reflns_threshold_expression >2sigma(I)
_cod_data_source_file ic201986m_si_002_08.cif
_cod_data_source_block 8
_cod_database_code 4327858

loop_
_symmetry_equiv_pos_as_xyz
'x, y, z'
'-x, y, -z+1/2'
'-x, -y, -z'
'x, -y, z-1/2'

loop_
_atom_site_label
_atom_site_type_symbol
_atom_site_fract_x
_atom_site_fract_y
_atom_site_fract_z
_atom_site_U_iso_or_equiv
_atom_site_adp_type
_atom_site_occupancy
_atom_site_symmetry_multiplicity
_atom_site_calc_flag
_atom_site_refinement_flags
Nd1 Nd -0.067746(16) -0.02827(2) 0.419027(10) 0.01740(10) Uani 1 1 d .
Nd2 Nd 0.541306(17) 0.50794(2) 0.580594(10) 0.01853(10) Uani 1 1 d .
S1 S 0.28362(9) 0.21398(13) 0.52769(5) 0.0313(3) Uani 1 1 d .
S2 S -0.26392(8) 0.26632(13) 0.46525(5) 0.0276(3) Uani 1 1 d .
S3 S -0.23494(9) 0.22462(12) 0.23949(5) 0.0287(3) Uani 1 1 d .
O1 O 0.0571(2) 0.0951(3) 0.43932(14) 0.0316(9) Uani 1 1 d .
O2 O 0.1390(2) 0.0904(3) 0.52675(14) 0.0304(9) Uani 1 1 d .
O3 O 0.4368(3) 0.3513(4) 0.56656(15) 0.0444(12) Uani 1 1 d .
O4 O 0.4452(2) 0.3876(3) 0.49187(14) 0.0267(8) Uani 1 1 d .
O5 O -0.2040(3) -0.0334(3) 0.33551(14) 0.0331(10) Uani 1 1 d .
O6 O -0.1133(2) 0.0989(3) 0.33664(14) 0.0317(9) Uani 1 1 d .
O7 O -0.3276(2) 0.3965(4) 0.15265(14) 0.0324(9) Uani 1 1 d .
O8 O -0.4366(3) 0.2863(4) 0.10703(15) 0.0394(10) Uani 1 1 d .
O9 O -0.0423(2) 0.1198(3) 0.50345(14) 0.0269(8) Uani 1 1 d .
O10 O -0.1535(2) 0.1370(4) 0.42681(14) 0.0356(10) Uani 1 1 d .
O11 O -0.4034(2) 0.4019(4) 0.46900(14) 0.0321(9) Uani 1 1 d .
O12 O -0.3487(2) 0.4188(4) 0.55717(14) 0.0345(10) Uani 1 1 d .
O13 O -0.0015(4) -0.1049(5) 0.3644(2) 0.0681(17) Uani 1 1 d D
O14 O -0.1049(3) -0.2313(3) 0.40120(16) 0.0393(10) Uani 1 1 d .
O15 O 0.4889(3) 0.5314(4) 0.64817(17) 0.0433(11) Uani 1 1 d .
O16 O 0.6060(3) 0.3570(4) 0.64581(16) 0.0402(10) Uani 1 1 d .
O18 O -0.5712(5) 0.0776(7) 0.0774(3) 0.106(2) Uani 1 1 d D
O19 O -0.3531(3) -0.3331(5) 0.3096(2) 0.0574(13) Uani 1 1 d .
N1 N 0.0551(10) 0.0283(10) 0.3311(6) 0.224(10) Uani 1 1 d D
H1A H 0.0266 0.0852 0.3348 0.269 Uiso 1 1 calc R
N2 N 0.0799(14) -0.1387(12) 0.3228(9) 0.47(2) Uani 1 1 d D
H2A H 0.0711 -0.2113 0.3204 0.566 Uiso 1 1 calc R
N3 N -0.1952(4) -0.3766(5) 0.3983(2) 0.0635(19) Uani 1 1 d .
H3A H -0.2322 -0.3660 0.3663 0.076 Uiso 1 1 calc R
N4 N -0.0795(5) -0.3540(5) 0.4706(2) 0.0635(18) Uani 1 1 d .
H4A H -0.0288 -0.3318 0.4911 0.076 Uiso 1 1 calc R
N5 N 0.7473(4) 0.3459(10) 0.6678(3) 0.125(4) Uani 1 1 d D
H5A H 0.7462 0.3315 0.6373 0.150 Uiso 1 1 calc R
N6 N 0.7043(4) 0.3356(11) 0.7296(2) 0.125(4) Uani 1 1 d D
H6A H 0.6698 0.3333 0.7445 0.149 Uiso 1 1 calc R
N7 N 0.3992(5) 0.5654(7) 0.6866(3) 0.089(3) Uani 1 1 d .
H7A H 0.3924 0.4947 0.6925 0.107 Uiso 1 1 calc R
N8 N 0.4401(4) 0.7105(5) 0.6571(2) 0.0551(16) Uani 1 1 d .
H8A H 0.4659 0.7497 0.6423 0.066 Uiso 1 1 calc R
N11 N -0.6434(7) 0.0302(9) -0.0114(4) 0.128(4) Uani 1 1 d D
H11A H -0.6799 -0.0161 -0.0087 0.153 Uiso 1 1 calc R
N12 N -0.5349(6) 0.1435(7) 0.0124(3) 0.100(3) Uani 1 1 d D
H12A H -0.4902 0.1804 0.0329 0.121 Uiso 1 1 calc R
N13 N -0.3682(4) -0.1439(6) 0.3217(3) 0.0650(18) Uani 1 1 d .
H13A H -0.3241 -0.1201 0.3180 0.078 Uiso 1 1 calc R
N14 N -0.4642(4) -0.2594(5) 0.3235(2) 0.0530(15) Uani 1 1 d .
H14A H -0.4950 -0.3200 0.3173 0.064 Uiso 1 1 calc R
C1 C 0.1911(3) 0.1836(5) 0.4731(2) 0.0277(12) Uani 1 1 d .
C2 C 0.1911(4) 0.2309(5) 0.4286(2) 0.0361(15) Uani 1 1 d .
H2B H 0.1458 0.2243 0.3953 0.043 Uiso 1 1 calc R
C3 C 0.2669(3) 0.2910(5) 0.4381(2) 0.0334(14) Uani 1 1 d .
H3B H 0.2772 0.3278 0.4118 0.040 Uiso 1 1 calc R
C4 C 0.3229(3) 0.2891(5) 0.4899(2) 0.0286(13) Uani 1 1 d .
C5 C 0.1236(3) 0.1174(5) 0.4804(2) 0.0245(12) Uani 1 1 d .
C6 C 0.4072(3) 0.3449(5) 0.5176(2) 0.0258(12) Uani 1 1 d .
C7 C -0.2478(4) 0.0944(5) 0.2637(2) 0.0289(13) Uani 1 1 d .
C8 C -0.3223(4) 0.0433(6) 0.2303(2) 0.0426(16) Uani 1 1 d .
H8B H -0.3399 -0.0281 0.2366 0.051 Uiso 1 1 calc R
C9 C -0.3694(4) 0.1102(6) 0.1853(2) 0.0409(16) Uani 1 1 d .
H9A H -0.4214 0.0878 0.1587 0.049 Uiso 1 1 calc R
C10 C -0.3310(3) 0.2102(5) 0.1851(2) 0.0290(13) Uani 1 1 d .
C11 C -0.1849(3) 0.0504(5) 0.31509(19) 0.0257(12) Uani 1 1 d .
C12 C -0.3657(4) 0.3040(5) 0.1462(2) 0.0279(13) Uani 1 1 d .
C13 C -0.1591(3) 0.2310(4) 0.49975(19) 0.0220(11) Uani 1 1 d .
C14 C -0.1267(3) 0.2747(5) 0.5494(2) 0.0340(14) Uani 1 1 d .
H14B H -0.0704 0.2650 0.5738 0.041 Uiso 1 1 calc R
C15 C -0.1871(3) 0.3358(5) 0.5600(2) 0.0331(14) Uani 1 1 d .
H15A H -0.1749 0.3717 0.5922 0.040 Uiso 1 1 calc R
C16 C -0.2649(3) 0.3375(5) 0.5188(2) 0.0240(11) Uani 1 1 d .
C17 C -0.1165(3) 0.1595(4) 0.4748(2) 0.0228(11) Uani 1 1 d .
C18 C -0.3453(3) 0.3907(5) 0.5148(2) 0.0243(12) Uani 1 1 d .
C19 C 0.1348(12) -0.0794(18) 0.3025(9) 0.304(19) Uani 1 1 d D
H19A H 0.1944 -0.0972 0.3233 0.365 Uiso 1 1 calc R
H19B H 0.1193 -0.0981 0.2657 0.365 Uiso 1 1 calc R
C20 C 0.1159(10) 0.0407(14) 0.3089(6) 0.161(9) Uani 1 1 d D
H20A H 0.1664 0.0812 0.3329 0.193 Uiso 1 1 calc R
H20B H 0.0914 0.0804 0.2752 0.193 Uiso 1 1 calc R
C21 C 0.0468(6) -0.0698(10) 0.3445(3) 0.104(5) Uani 1 1 d D
C22 C -0.1266(7) -0.4416(7) 0.4847(4) 0.083(3) Uani 1 1 d .
H22A H -0.1449 -0.4133 0.5109 0.100 Uiso 1 1 calc R
H22B H -0.0924 -0.5099 0.4983 0.100 Uiso 1 1 calc R
C23 C -0.2030(7) -0.4655(7) 0.4318(4) 0.083(3) Uani 1 1 d .
H23A H -0.1991 -0.5409 0.4184 0.099 Uiso 1 1 calc R
H23B H -0.2563 -0.4593 0.4352 0.099 Uiso 1 1 calc R
C24 C -0.1256(4) -0.3122(5) 0.4212(2) 0.0396(15) Uani 1 1 d .
C25 C 0.7958(6) 0.326(2) 0.7585(4) 0.226(12) Uani 1 1 d D
H25A H 0.8136 0.2474 0.7680 0.271 Uiso 1 1 calc R
H25B H 0.8174 0.3732 0.7901 0.271 Uiso 1 1 calc R
C26 C 0.8229(6) 0.372(2) 0.7157(4) 0.256(14) Uani 1 1 d D
H26A H 0.8341 0.4539 0.7195 0.307 Uiso 1 1 calc R
H26B H 0.8727 0.3326 0.7166 0.307 Uiso 1 1 calc R
C27 C 0.6795(5) 0.3479(8) 0.6791(3) 0.060(2) Uani 1 1 d D
C28 C 0.3604(6) 0.6566(8) 0.7011(4) 0.086(3) Uani 1 1 d .
H28A H 0.3821 0.6625 0.7393 0.103 Uiso 1 1 calc R
H28B H 0.2991 0.6473 0.6860 0.103 Uiso 1 1 calc R
C29 C 0.3851(5) 0.7601(7) 0.6781(3) 0.063(2) Uani 1 1 d .
H29A H 0.3357 0.7956 0.6505 0.076 Uiso 1 1 calc R
H29B H 0.4150 0.8163 0.7052 0.076 Uiso 1 1 calc R
C30 C 0.4469(4) 0.5985(6) 0.6629(2) 0.0380(15) Uani 1 1 d .
C34 C -0.6406(10) 0.0595(11) -0.0601(5) 0.138(6) Uani 1 1 d D
H34A H -0.6929 0.0968 -0.0838 0.166 Uiso 1 1 calc R
H34B H -0.6316 -0.0078 -0.0775 0.166 Uiso 1 1 calc R
C35 C -0.5656(8) 0.1406(9) -0.0439(4) 0.099(4) Uani 1 1 d D
H35A H -0.5226 0.1116 -0.0543 0.119 Uiso 1 1 calc R
H35B H -0.5835 0.2159 -0.0592 0.119 Uiso 1 1 calc R
C36 C -0.5825(6) 0.0833(8) 0.0296(4) 0.078(3) Uani 1 1 d D
C37 C -0.4253(7) -0.0702(8) 0.3328(4) 0.078(3) Uani 1 1 d .
H37A H -0.4560 -0.0196 0.3033 0.094 Uiso 1 1 calc R
H37B H -0.3947 -0.0246 0.3643 0.094 Uiso 1 1 calc R
C38 C -0.4847(5) -0.1533(7) 0.3413(3) 0.063(2) Uani 1 1 d .
H38A H -0.4739 -0.1573 0.3783 0.075 Uiso 1 1 calc R
H38B H -0.5437 -0.1325 0.3204 0.075 Uiso 1 1 calc R
C39 C -0.3916(4) -0.2528(6) 0.3179(2) 0.0429(16) Uani 1 1 d .
N9 N -0.0070(9) -0.6270(11) 0.3035(6) 0.55(3) Uani 1 1 d D
H9B H 0.0008 -0.6615 0.2787 0.661 Uiso 1 1 calc R
C32 C -0.0313(7) -0.6699(13) 0.3467(6) 0.174(9) Uani 1 1 d D
H32A H 0.0175 -0.7091 0.3731 0.208 Uiso 1 1 calc R
H32B H -0.0764 -0.7260 0.3312 0.208 Uiso 1 1 calc R
N10 N -0.0271(11) -0.4776(14) 0.3581(6) 0.217(8) Uiso 1 1 d D
H10A H -0.0227 -0.4083 0.3693 0.260 Uiso 1 1 calc R
O17 O 0.0040(13) -0.4306(12) 0.2908(6) 0.310(9) Uiso 1 1 d D
C33 C -0.0023(12) -0.5254(13) 0.3166(6) 0.147(6) Uiso 1 1 d D
C31 C -0.0613(17) -0.5796(18) 0.3751(10) 0.268(13) Uiso 1 1 d D
H31A H -0.1228 -0.5776 0.3621 0.321 Uiso 1 1 calc R
H31B H -0.0352 -0.5896 0.4133 0.321 Uiso 1 1 calc R

loop_
_atom_site_aniso_label
_atom_site_aniso_U_11
_atom_site_aniso_U_22
_atom_site_aniso_U_33
_atom_site_aniso_U_23
_atom_site_aniso_U_13
_atom_site_aniso_U_12
Nd1 0.01564(16) 0.02104(17) 0.01647(15) 0.00373(10) 0.00773(11) 0.00182(10)
Nd2 0.01356(16) 0.02501(17) 0.01785(16) -0.00509(11) 0.00746(12) -0.00334(11)
S1 0.0279(7) 0.0441(9) 0.0215(7) 0.0005(6) 0.0102(6) -0.0176(6)
S2 0.0185(6) 0.0386(8) 0.0241(7) -0.0031(6) 0.0076(5) 0.0097(6)
S3 0.0309(8) 0.0305(8) 0.0231(7) 0.0084(6) 0.0101(6) 0.0081(6)
O1 0.021(2) 0.046(3) 0.028(2) 0.0042(18) 0.0094(17) -0.0128(18)
O2 0.028(2) 0.040(2) 0.026(2) 0.0005(17) 0.0144(17) -0.0106(18)
O3 0.041(2) 0.063(3) 0.024(2) 0.000(2) 0.0085(19) -0.031(2)
O4 0.0229(19) 0.028(2) 0.034(2) -0.0013(16) 0.0169(17) -0.0077(16)
O5 0.036(2) 0.032(2) 0.023(2) 0.0112(17) 0.0049(17) -0.0019(18)
O6 0.027(2) 0.037(2) 0.030(2) 0.0111(17) 0.0102(17) 0.0007(18)
O7 0.027(2) 0.038(2) 0.030(2) 0.0111(18) 0.0093(17) 0.0086(18)
O8 0.041(3) 0.038(2) 0.028(2) 0.0105(18) 0.004(2) 0.008(2)
O9 0.0196(19) 0.032(2) 0.031(2) 0.0053(16) 0.0121(16) 0.0081(16)
O10 0.036(2) 0.047(3) 0.022(2) -0.0001(18) 0.0096(18) 0.020(2)
O11 0.0176(19) 0.049(3) 0.028(2) -0.0039(18) 0.0081(17) 0.0090(18)
O12 0.029(2) 0.052(3) 0.028(2) 0.0004(19) 0.0178(18) 0.0124(19)
O13 0.099(4) 0.066(4) 0.073(3) 0.031(3) 0.069(3) 0.047(3)
O14 0.055(3) 0.028(2) 0.035(2) -0.0009(18) 0.020(2) -0.004(2)
O15 0.045(3) 0.058(3) 0.037(2) -0.008(2) 0.027(2) 0.003(2)
O16 0.033(2) 0.046(3) 0.039(2) 0.015(2) 0.012(2) 0.007(2)
O18 0.116(6) 0.124(6) 0.092(5) 0.036(5) 0.058(5) 0.015(5)
O19 0.060(3) 0.064(4) 0.063(3) -0.009(3) 0.040(3) -0.006(3)
N1 0.35(2) 0.202(13) 0.296(17) -0.180(13) 0.307(17) -0.217(14)
N2 0.78(5) 0.34(2) 0.73(4) 0.40(3) 0.74(4) 0.43(3)
N3 0.078(5) 0.047(4) 0.050(4) 0.002(3) 0.012(3) -0.028(3)
N4 0.078(5) 0.047(4) 0.047(4) 0.015(3) 0.010(3) 0.007(3)
N5 0.047(4) 0.280(14) 0.061(5) 0.068(6) 0.036(4) 0.060(6)
N6 0.054(4) 0.286(14) 0.036(4) 0.040(6) 0.022(3) 0.007(6)
N7 0.125(7) 0.062(5) 0.147(7) -0.028(5) 0.122(6) -0.014(5)
N8 0.054(4) 0.055(4) 0.069(4) -0.005(3) 0.038(3) 0.005(3)
N11 0.127(9) 0.116(9) 0.124(9) -0.026(7) 0.037(8) -0.055(7)
N12 0.147(8) 0.106(7) 0.068(5) -0.017(4) 0.064(5) -0.065(6)
N13 0.070(4) 0.061(4) 0.080(5) -0.003(4) 0.048(4) -0.019(4)
N14 0.054(4) 0.056(4) 0.063(4) 0.005(3) 0.039(3) -0.006(3)
C1 0.021(3) 0.035(3) 0.029(3) -0.008(2) 0.013(2) -0.013(2)
C2 0.034(3) 0.051(4) 0.021(3) -0.001(3) 0.009(2) -0.018(3)
C3 0.030(3) 0.052(4) 0.024(3) 0.000(3) 0.017(2) -0.017(3)
C4 0.026(3) 0.037(3) 0.027(3) -0.002(2) 0.015(2) -0.015(2)
C5 0.024(3) 0.025(3) 0.032(3) -0.003(2) 0.019(2) -0.008(2)
C6 0.024(3) 0.025(3) 0.029(3) -0.001(2) 0.012(2) -0.009(2)
C7 0.033(3) 0.030(3) 0.022(3) 0.007(2) 0.011(2) 0.005(2)
C8 0.048(4) 0.037(4) 0.029(3) 0.012(3) 0.003(3) -0.005(3)
C9 0.040(4) 0.043(4) 0.023(3) 0.009(3) -0.002(3) 0.002(3)
C10 0.030(3) 0.037(3) 0.018(3) 0.007(2) 0.008(2) 0.007(3)
C11 0.028(3) 0.031(3) 0.017(3) 0.006(2) 0.008(2) 0.012(3)
C12 0.032(3) 0.032(3) 0.022(3) 0.006(2) 0.013(3) 0.010(3)
C13 0.018(3) 0.023(3) 0.024(3) 0.002(2) 0.007(2) 0.006(2)
C14 0.018(3) 0.047(4) 0.033(3) -0.006(3) 0.007(2) 0.009(3)
C15 0.027(3) 0.042(4) 0.027(3) -0.012(3) 0.009(2) 0.008(3)
C16 0.023(3) 0.027(3) 0.024(3) 0.001(2) 0.013(2) 0.008(2)
C17 0.018(3) 0.020(3) 0.031(3) 0.007(2) 0.011(2) 0.005(2)
C18 0.020(3) 0.028(3) 0.029(3) -0.002(2) 0.015(2) 0.003(2)
C19 0.27(2) 0.47(4) 0.33(3) 0.29(3) 0.27(2) 0.23(3)
C20 0.184(15) 0.220(18) 0.166(13) -0.126(14) 0.159(13) -0.136(14)
C21 0.105(8) 0.181(12) 0.066(5) 0.079(7) 0.076(6) 0.111(9)
C22 0.138(9) 0.043(5) 0.071(6) 0.024(4) 0.048(6) 0.005(5)
C23 0.126(9) 0.041(5) 0.088(7) 0.005(4) 0.052(7) -0.024(5)
C24 0.056(4) 0.023(3) 0.036(3) -0.001(3) 0.015(3) 0.007(3)
C25 0.049(6) 0.55(4) 0.056(7) 0.098(13) 0.003(5) 0.023(13)
C26 0.039(6) 0.63(4) 0.090(9) 0.138(16) 0.018(6) 0.035(13)
C27 0.049(5) 0.102(7) 0.038(4) 0.016(4) 0.027(4) 0.020(4)
C28 0.085(6) 0.084(7) 0.127(8) -0.042(6) 0.082(6) -0.004(5)
C29 0.063(5) 0.060(5) 0.076(6) -0.021(4) 0.040(5) 0.000(4)
C30 0.039(3) 0.052(4) 0.029(3) -0.015(3) 0.020(3) -0.009(3)
C34 0.213(17) 0.105(10) 0.088(9) -0.031(8) 0.056(10) -0.047(11)
C35 0.168(11) 0.064(6) 0.093(8) -0.003(5) 0.081(8) -0.005(7)
C36 0.104(8) 0.059(6) 0.078(7) 0.017(5) 0.045(6) -0.006(5)
C37 0.113(8) 0.061(6) 0.066(6) 0.012(4) 0.043(6) -0.006(6)
C38 0.068(5) 0.061(5) 0.069(5) 0.017(4) 0.040(4) 0.022(4)
C39 0.048(4) 0.055(5) 0.027(3) 0.005(3) 0.018(3) -0.008(4)
N9 0.093(10) 0.55(4) 0.94(6) 0.68(5) 0.15(2) 0.107(17)
C32 0.058(7) 0.194(16) 0.218(16) 0.162(14) 0.010(8) -0.014(8)

loop_
_atom_type_symbol
_atom_type_description
_atom_type_scat_dispersion_real
_atom_type_scat_dispersion_imag
_atom_type_scat_source
C C 0.0033 0.0016 'International Tables Vol C Tables 4.2.6.8 and 6.1.1.4'
H H 0.0000 0.0000 'International Tables Vol C Tables 4.2.6.8 and 6.1.1.4'
Cl Cl 0.1484 0.1585 'International Tables Vol C Tables 4.2.6.8 and 6.1.1.4'
N N 0.0061 0.0033 'International Tables Vol C Tables 4.2.6.8 and 6.1.1.4'
Nd Nd -0.1943 3.0179 'International Tables Vol C Tables 4.2.6.8 and 6.1.1.4'
O O 0.0106 0.0060 'International Tables Vol C Tables 4.2.6.8 and 6.1.1.4'
S S 0.1246 0.1234 'International Tables Vol C Tables 4.2.6.8 and 6.1.1.4'

loop_
_geom_angle_atom_site_label_1
_geom_angle_atom_site_label_2
_geom_angle_atom_site_label_3
_geom_angle
_geom_angle_site_symmetry_1
_geom_angle_site_symmetry_3
O2 Nd1 O13 141.03(17) 3_556 .
O2 Nd1 O9 74.42(12) 3_556 3_556
O13 Nd1 O9 89.64(15) . 3_556
O2 Nd1 O14 71.26(14) 3_556 .
O13 Nd1 O14 70.75(17) . .
O9 Nd1 O14 78.19(13) 3_556 .
O2 Nd1 O1 131.39(12) 3_556 .
O13 Nd1 O1 75.92(18) . .
O9 Nd1 O1 76.81(13) 3_556 .
O14 Nd1 O1 138.04(14) . .
O2 Nd1 O10 72.50(14) 3_556 .
O13 Nd1 O10 142.54(14) . .
O9 Nd1 O10 122.10(12) 3_556 .
O14 Nd1 O10 130.48(15) . .
O1 Nd1 O10 91.44(14) . .
O2 Nd1 O5 92.48(13) 3_556 .
O13 Nd1 O5 85.35(17) . .
O9 Nd1 O5 152.00(12) 3_556 .
O14 Nd1 O5 74.14(13) . .
O1 Nd1 O5 128.00(12) . .
O10 Nd1 O5 74.92(13) . .
O2 Nd1 O6 133.24(13) 3_556 .
O13 Nd1 O6 72.57(14) . .
O9 Nd1 O6 151.11(12) 3_556 .
O14 Nd1 O6 115.12(13) . .
O1 Nd1 O6 76.86(12) . .
O10 Nd1 O6 70.23(13) . .
O5 Nd1 O6 51.20(12) . .
O2 Nd1 O9 66.58(12) 3_556 .
O13 Nd1 O9 143.63(17) . .
O9 Nd1 O9 75.00(13) 3_556 .
O14 Nd1 O9 134.56(12) . .
O1 Nd1 O9 68.60(12) . .
O10 Nd1 O9 48.55(11) . .
O5 Nd1 O9 122.92(12) . .
O6 Nd1 O9 105.89(12) . .
O2 Nd1 C11 113.04(14) 3_556 .
O13 Nd1 C11 78.89(16) . .
O9 Nd1 C11 168.21(14) 3_556 .
O14 Nd1 C11 95.27(15) . .
O1 Nd1 C11 102.67(14) . .
O10 Nd1 C11 69.60(13) . .
O5 Nd1 C11 25.43(14) . .
O6 Nd1 C11 25.82(14) . .
O9 Nd1 C11 116.02(13) . .
O15 Nd2 O11 77.98(14) . 3_566
O15 Nd2 O16 73.04(15) . .
O11 Nd2 O16 140.03(14) 3_566 .
O15 Nd2 O4 141.24(14) . 3_666
O11 Nd2 O4 74.41(12) 3_566 3_666
O16 Nd2 O4 143.03(13) . 3_666
O15 Nd2 O3 73.62(15) . .
O11 Nd2 O3 75.81(15) 3_566 .
O16 Nd2 O3 70.05(15) . .
O4 Nd2 O3 123.63(12) 3_666 .
O15 Nd2 O12 146.12(14) . 1_655
O11 Nd2 O12 135.09(12) 3_566 1_655
O16 Nd2 O12 74.44(14) . 1_655
O4 Nd2 O12 68.97(13) 3_666 1_655
O3 Nd2 O12 103.80(15) . 1_655
O15 Nd2 O8 73.95(15) . 4_666
O11 Nd2 O8 75.05(14) 3_566 4_666
O16 Nd2 O8 120.81(14) . 4_666
O4 Nd2 O8 73.02(13) 3_666 4_666
O3 Nd2 O8 139.98(16) . 4_666
O12 Nd2 O8 116.20(15) 1_655 4_666
O15 Nd2 O7 80.92(14) . 4_666
O11 Nd2 O7 125.95(14) 3_566 4_666
O16 Nd2 O7 75.88(14) . 4_666
O4 Nd2 O7 93.79(12) 3_666 4_666
O3 Nd2 O7 142.01(13) . 4_666
O12 Nd2 O7 82.22(13) 1_655 4_666
O8 Nd2 O7 51.34(13) 4_666 4_666
O15 Nd2 O4 118.55(13) . .
O11 Nd2 O4 68.38(12) 3_566 .
O16 Nd2 O4 102.42(13) . .
O4 Nd2 O4 75.15(12) 3_666 .
O3 Nd2 O4 49.54(12) . .
O12 Nd2 O4 77.69(12) 1_655 .
O8 Nd2 O4 136.53(12) 4_666 .
O7 Nd2 O4 159.47(12) 4_666 .
O15 Nd2 C12 73.37(15) . 4_666
O11 Nd2 C12 100.45(15) 3_566 4_666
O16 Nd2 C12 97.00(16) . 4_666
O4 Nd2 C12 85.42(14) 3_666 4_666
O3 Nd2 C12 146.81(15) . 4_666
O12 Nd2 C12 101.60(15) 1_655 4_666
O8 Nd2 C12 26.10(15) 4_666 4_666
O7 Nd2 C12 25.52(14) 4_666 4_666
O4 Nd2 C12 159.51(14) . 4_666
O15 Nd2 C6 94.33(15) . .
O11 Nd2 C6 66.68(15) 3_566 .
O16 Nd2 C6 88.51(15) . .
O4 Nd2 C6 99.06(13) 3_666 .
O3 Nd2 C6 24.64(13) . .
O12 Nd2 C6 94.10(15) 1_655 .
O8 Nd2 C6 141.58(15) 4_666 .
O7 Nd2 C6 164.39(14) 4_666 .
O4 Nd2 C6 25.40(13) . .
C12 Nd2 C6 164.23(16) 4_666 .
O15 Nd2 Nd2 141.56(11) . 3_666
O11 Nd2 Nd2 66.12(9) 3_566 3_666
O16 Nd2 Nd2 128.37(11) . 3_666
O4 Nd2 Nd2 39.79(8) 3_666 3_666
O3 Nd2 Nd2 84.37(9) . 3_666
O12 Nd2 Nd2 69.15(8) 1_655 3_666
O8 Nd2 Nd2 107.80(9) 4_666 3_666
O7 Nd2 Nd2 131.27(9) 4_666 3_666
O4 Nd2 Nd2 35.36(7) . 3_666
C12 Nd2 Nd2 124.93(11) 4_666 3_666
C6 Nd2 Nd2 59.74(10) . 3_666
C1 S1 C4 91.5(3) . .
C13 S2 C16 91.6(2) . .
C7 S3 C10 91.2(3) . .
C5 O1 Nd1 135.0(3) . .
C5 O2 Nd1 141.2(3) . 3_556
C6 O3 Nd2 98.7(3) . .
C6 O4 Nd2 156.6(3) . 3_666
C6 O4 Nd2 87.4(3) . .
Nd2 O4 Nd2 104.85(12) 3_666 .
C11 O5 Nd1 94.4(3) . .
C11 O6 Nd1 91.9(3) . .
C12 O7 Nd2 91.4(3) . 4_465
C12 O8 Nd2 93.9(3) . 4_465
C17 O9 Nd1 155.9(3) . 3_556
C17 O9 Nd1 86.6(3) . .
Nd1 O9 Nd1 105.00(13) 3_556 .
C17 O10 Nd1 101.7(3) . .
C18 O11 Nd2 142.6(3) . 3_566
C18 O12 Nd2 134.8(3) . 1_455
C21 O13 Nd1 137.5(7) . .
C24 O14 Nd1 139.1(4) . .
C30 O15 Nd2 141.8(4) . .
C27 O16 Nd2 129.1(5) . .
C21 N1 C20 115.1(13) . .
C21 N1 H1A 122.4 . .
C20 N1 H1A 122.4 . .
C21 N2 C19 112.3(14) . .
C21 N2 H2A 123.9 . .
C19 N2 H2A 123.9 . .
C24 N3 C23 114.3(6) . .
C24 N3 H3A 122.8 . .
C23 N3 H3A 122.8 . .
C24 N4 C22 111.7(7) . .
C24 N4 H4A 124.2 . .
C22 N4 H4A 124.2 . .
C27 N5 C26 108.5(8) . .
C27 N5 H5A 125.7 . .
C26 N5 H5A 125.7 . .
C27 N6 C25 113.2(7) . .
C27 N6 H6A 123.4 . .
C25 N6 H6A 123.4 . .
C30 N7 C28 113.6(8) . .
C30 N7 H7A 123.2 . .
C28 N7 H7A 123.2 . .
C30 N8 C29 113.0(6) . .
C30 N8 H8A 123.5 . .
C29 N8 H8A 123.5 . .
C36 N11 C34 111.7(9) . .
C36 N11 H11A 124.1 . .
C34 N11 H11A 124.1 . .
C36 N12 C35 112.8(8) . .
C36 N12 H12A 123.6 . .
C35 N12 H12A 123.6 . .
C39 N13 C37 112.2(7) . .
C39 N13 H13A 123.9 . .
C37 N13 H13A 123.9 . .
C39 N14 C38 112.0(6) . .
C39 N14 H14A 124.0 . .
C38 N14 H14A 124.0 . .
C2 C1 C5 129.8(5) . .
C2 C1 S1 111.4(4) . .
C5 C1 S1 118.7(4) . .
C1 C2 C3 113.0(5) . .
C1 C2 H2B 123.5 . .
C3 C2 H2B 123.5 . .
C4 C3 C2 112.4(5) . .
C4 C3 H3B 123.8 . .
C2 C3 H3B 123.8 . .
C3 C4 C6 130.5(5) . .
C3 C4 S1 111.7(4) . .
C6 C4 S1 117.7(4) . .
O2 C5 O1 127.0(5) . .
O2 C5 C1 116.0(5) . .
O1 C5 C1 117.0(5) . .
O3 C6 O4 121.9(5) . .
O3 C6 C4 117.1(5) . .
O4 C6 C4 120.9(5) . .
O3 C6 Nd2 56.6(3) . .
O4 C6 Nd2 67.2(3) . .
C4 C6 Nd2 161.8(4) . .
C8 C7 C11 127.2(5) . .
C8 C7 S3 111.2(4) . .
C11 C7 S3 121.6(4) . .
C7 C8 C9 112.8(6) . .
C7 C8 H8B 123.6 . .
C9 C8 H8B 123.6 . .
C10 C9 C8 112.7(5) . .
C10 C9 H9A 123.7 . .
C8 C9 H9A 123.7 . .
C9 C10 C12 126.8(5) . .
C9 C10 S3 112.1(4) . .
C12 C10 S3 120.9(4) . .
O5 C11 O6 122.3(5) . .
O5 C11 C7 119.1(5) . .
O6 C11 C7 118.6(5) . .
O5 C11 Nd1 60.2(3) . .
O6 C11 Nd1 62.3(3) . .
C7 C11 Nd1 176.3(4) . .
O7 C12 O8 122.0(5) . .
O7 C12 C10 121.0(5) . .
O8 C12 C10 117.0(5) . .
O7 C12 Nd2 63.0(3) . 4_465
O8 C12 Nd2 60.0(3) . 4_465
C10 C12 Nd2 167.7(4) . 4_465
C14 C13 C17 128.7(5) . .
C14 C13 S2 111.4(4) . .
C17 C13 S2 119.9(4) . .
C13 C14 C15 112.7(5) . .
C13 C14 H14B 123.6 . .
C15 C14 H14B 123.6 . .
C16 C15 C14 113.1(5) . .
C16 C15 H15A 123.4 . .
C14 C15 H15A 123.4 . .
C15 C16 C18 129.3(5) . .
C15 C16 S2 111.1(4) . .
C18 C16 S2 119.6(4) . .
O10 C17 O9 121.3(5) . .
O10 C17 C13 119.8(4) . .
O9 C17 C13 118.9(5) . .
O12 C18 O11 126.6(5) . .
O12 C18 C16 117.3(5) . .
O11 C18 C16 116.1(4) . .
C20 C19 N2 100.9(11) . .
C20 C19 H19A 111.6 . .
N2 C19 H19A 111.6 . .
C20 C19 H19B 111.6 . .
N2 C19 H19B 111.6 . .
H19A C19 H19B 109.4 . .
N1 C20 C19 101.4(11) . .
N1 C20 H20A 111.5 . .
C19 C20 H20A 111.5 . .
N1 C20 H20B 111.5 . .
C19 C20 H20B 111.5 . .
H20A C20 H20B 109.3 . .
N1 C21 O13 128.6(8) . .
N1 C21 N2 108.0(8) . .
O13 C21 N2 121.4(12) . .
N4 C22 C23 102.8(6) . .
N4 C22 H22A 111.2 . .
C23 C22 H22A 111.2 . .
N4 C22 H22B 111.2 . .
C23 C22 H22B 111.2 . .
H22A C22 H22B 109.1 . .
N3 C23 C22 102.2(7) . .
N3 C23 H23A 111.3 . .
C22 C23 H23A 111.3 . .
N3 C23 H23B 111.3 . .
C22 C23 H23B 111.3 . .
H23A C23 H23B 109.2 . .
O14 C24 N3 126.7(6) . .
O14 C24 N4 125.4(6) . .
N3 C24 N4 107.9(6) . .
N6 C25 C26 99.3(7) . .
N6 C25 H25A 111.9 . .
C26 C25 H25A 111.9 . .
N6 C25 H25B 111.9 . .
C26 C25 H25B 111.9 . .
H25A C25 H25B 109.6 . .
N5 C26 C25 100.6(9) . .
N5 C26 H26A 111.7 . .
C25 C26 H26A 111.7 . .
N5 C26 H26B 111.7 . .
C25 C26 H26B 111.7 . .
H26A C26 H26B 109.4 . .
O16 C27 N6 126.5(7) . .
O16 C27 N5 123.8(6) . .
N6 C27 N5 109.6(7) . .
N7 C28 C29 103.1(7) . .
N7 C28 H28A 111.1 . .
C29 C28 H28A 111.1 . .
N7 C28 H28B 111.1 . .
C29 C28 H28B 111.1 . .
H28A C28 H28B 109.1 . .
N8 C29 C28 101.9(6) . .
N8 C29 H29A 111.4 . .
C28 C29 H29A 111.4 . .
N8 C29 H29B 111.4 . .
C28 C29 H29B 111.4 . .
H29A C29 H29B 109.3 . .
O15 C30 N7 123.8(7) . .
O15 C30 N8 127.9(6) . .
N7 C30 N8 108.2(6) . .
N11 C34 C35 103.8(9) . .
N11 C34 H34A 111.0 . .
C35 C34 H34A 111.0 . .
N11 C34 H34B 111.0 . .
C35 C34 H34B 111.0 . .
H34A C34 H34B 109.0 . .
N12 C35 C34 102.5(8) . .
N12 C35 H35A 111.3 . .
C34 C35 H35A 111.3 . .
N12 C35 H35B 111.3 . .
C34 C35 H35B 111.3 . .
H35A C35 H35B 109.2 . .
O18 C36 N12 124.8(9) . .
O18 C36 N11 126.2(9) . .
N12 C36 N11 109.0(8) . .
N13 C37 C38 103.0(7) . .
N13 C37 H37A 111.2 . .
C38 C37 H37A 111.2 . .
N13 C37 H37B 111.2 . .
C38 C37 H37B 111.2 . .
H37A C37 H37B 109.1 . .
N14 C38 C37 102.6(7) . .
N14 C38 H38A 111.2 . .
C37 C38 H38A 111.2 . .
N14 C38 H38B 111.2 . .
C37 C38 H38B 111.2 . .
H38A C38 H38B 109.2 . .
O19 C39 N13 125.3(7) . .
O19 C39 N14 126.3(7) . .
N13 C39 N14 108.4(7) . .
C33 N9 C32 95.1(14) . .
C33 N9 H9B 132.4 . .
C32 N9 H9B 132.4 . .
N9 C32 C31 116.8(13) . .
N9 C32 H32A 108.1 . .
C31 C32 H32A 108.1 . .
N9 C32 H32B 108.1 . .
C31 C32 H32B 108.1 . .
H32A C32 H32B 107.3 . .
C31 N10 C33 103.3(14) . .
C31 N10 H10A 128.3 . .
C33 N10 H10A 128.3 . .
N9 C33 O17 130.0(14) . .
N9 C33 N10 125.4(14) . .
O17 C33 N10 102.7(10) . .
N10 C31 C32 96.7(15) . .
N10 C31 H31A 112.4 . .
C32 C31 H31A 112.4 . .
N10 C31 H31B 112.4 . .
C32 C31 H31B 112.4 . .
H31A C31 H31B 110.0 . .

loop_
_geom_bond_atom_site_label_1
_geom_bond_atom_site_label_2
_geom_bond_distance
_geom_bond_site_symmetry_2
Nd1 O2 2.435(4) 3_556
Nd1 O13 2.435(4) .
Nd1 O9 2.442(3) 3_556
Nd1 O14 2.454(4) .
Nd1 O1 2.458(4) .
Nd1 O10 2.503(4) .
Nd1 O5 2.518(4) .
Nd1 O6 2.564(4) .
Nd1 O9 2.802(4) .
Nd1 C11 2.895(5) .
Nd2 O15 2.431(4) .
Nd2 O11 2.436(4) 3_566
Nd2 O16 2.439(4) .
Nd2 O4 2.456(4) 3_666
Nd2 O3 2.487(4) .
Nd2 O12 2.492(4) 1_655
Nd2 O8 2.497(4) 4_666
Nd2 O7 2.565(4) 4_666
Nd2 O4 2.717(4) .
Nd2 C12 2.877(5) 4_666
Nd2 C6 2.944(5) .
Nd2 Nd2 4.1030(5) 3_666
S1 C1 1.715(5) .
S1 C4 1.720(5) .
S2 C13 1.708(5) .
S2 C16 1.715(5) .
S3 C7 1.718(6) .
S3 C10 1.721(5) .
O1 C5 1.261(6) .
O2 C5 1.245(6) .
O2 Nd1 2.435(4) 3_556
O3 C6 1.242(6) .
O4 C6 1.264(6) .
O4 Nd2 2.456(4) 3_666
O5 C11 1.247(7) .
O6 C11 1.261(7) .
O7 C12 1.240(7) .
O7 Nd2 2.565(3) 4_465
O8 C12 1.269(7) .
O8 Nd2 2.497(4) 4_465
O9 C17 1.280(6) .
O9 Nd1 2.442(3) 3_556
O10 C17 1.242(6) .
O11 C18 1.254(6) .
O11 Nd2 2.436(4) 3_566
O12 C18 1.250(6) .
O12 Nd2 2.492(4) 1_455
O13 C21 1.254(10) .
O14 C24 1.226(7) .
O15 C30 1.254(7) .
O16 C27 1.222(8) .
O18 C36 1.265(10) .
O19 C39 1.229(8) .
N1 C21 1.233(12) .
N1 C20 1.438(11) .
N1 H1A 0.8600 .
N2 C21 1.279(12) .
N2 C19 1.471(15) .
N2 H2A 0.8600 .
N3 C24 1.333(8) .
N3 C23 1.442(10) .
N3 H3A 0.8600 .
N4 C24 1.357(8) .
N4 C22 1.464(11) .
N4 H4A 0.8600 .
N5 C27 1.342(8) .
N5 C26 1.453(12) .
N5 H5A 0.8600 .
N6 C27 1.293(8) .
N6 C25 1.448(10) .
N6 H6A 0.8600 .
N7 C30 1.315(9) .
N7 C28 1.409(10) .
N7 H7A 0.8600 .
N8 C30 1.317(9) .
N8 C29 1.436(9) .
N8 H8A 0.8600 .
N11 C36 1.336(10) .
N11 C34 1.422(12) .
N11 H11A 0.8600 .
N12 C36 1.319(9) .
N12 C35 1.427(10) .
N12 H12A 0.8600 .
N13 C39 1.326(9) .
N13 C37 1.442(11) .
N13 H13A 0.8600 .
N14 C39 1.336(8) .
N14 C38 1.434(10) .
N14 H14A 0.8600 .
C1 C2 1.359(8) .
C1 C5 1.488(7) .
C2 C3 1.413(8) .
C2 H2B 0.9300 .
C3 C4 1.356(7) .
C3 H3B 0.9300 .
C4 C6 1.482(7) .
C7 C8 1.369(8) .
C7 C11 1.477(7) .
C8 C9 1.408(8) .
C8 H8B 0.9300 .
C9 C10 1.347(8) .
C9 H9A 0.9300 .
C10 C12 1.479(7) .
C12 Nd2 2.877(5) 4_465
C13 C14 1.354(7) .
C13 C17 1.471(7) .
C14 C15 1.400(8) .
C14 H14B 0.9300 .
C15 C16 1.353(7) .
C15 H15A 0.9300 .
C16 C18 1.489(7) .
C19 C20 1.470(16) .
C19 H19A 0.9700 .
C19 H19B 0.9700 .
C20 H20A 0.9700 .
C20 H20B 0.9700 .
C22 C23 1.533(13) .
C22 H22A 0.9700 .
C22 H22B 0.9700 .
C23 H23A 0.9700 .
C23 H23B 0.9700 .
C25 C26 1.555(13) .
C25 H25A 0.9700 .
C25 H25B 0.9700 .
C26 H26A 0.9700 .
C26 H26B 0.9700 .
C28 C29 1.514(12) .
C28 H28A 0.9700 .
C28 H28B 0.9700 .
C29 H29A 0.9700 .
C29 H29B 0.9700 .
C34 C35 1.514(13) .
C34 H34A 0.9700 .
C34 H34B 0.9700 .
C35 H35A 0.9700 .
C35 H35B 0.9700 .
C37 C38 1.504(12) .
C37 H37A 0.9700 .
C37 H37B 0.9700 .
C38 H38A 0.9700 .
C38 H38B 0.9700 .
N9 C33 1.235(14) .
N9 C32 1.521(14) .
N9 H9B 0.8600 .
C32 C31 1.536(17) .
C32 H32A 0.9700 .
C32 H32B 0.9700 .
N10 C31 1.497(17) .
N10 C33 1.503(14) .
N10 H10A 0.8600 .
O17 C33 1.350(13) .
C31 H31A 0.9700 .
C31 H31B 0.9700 .

loop_
_geom_hbond_atom_site_label_D
_geom_hbond_atom_site_label_H
_geom_hbond_atom_site_label_A
_geom_hbond_distance_DH
_geom_hbond_distance_HA
_geom_hbond_distance_DA
_geom_hbond_angle_DHA
_geom_hbond_site_symmetry_A
N5 H5A O12 0.86 2.37 2.942(7) 124.3 1_655
N6 H6A O19 0.86 2.02 2.803(8) 151.2 4_656
N7 H7A O19 0.86 2.00 2.844(9) 166.8 3_556
N8 H8A O8 0.86 2.33 3.011(7) 136.6 4_666
N8 H8A O18 0.86 2.60 3.279(10) 136.3 4_666
N11 H11A S1 0.86 2.71 3.479(10) 150.3 4_455
N14 H14A O16 0.86 2.58 3.141(7) 124.2 3_556
N14 H14A O15 0.86 2.64 3.347(8) 140.6 3_556
N9 H9B N9 0.86 2.37 3.10(3) 141.7 2

loop_
_geom_torsion_atom_site_label_1
_geom_torsion_atom_site_label_2
_geom_torsion_atom_site_label_3
_geom_torsion_atom_site_label_4
_geom_torsion
_geom_torsion_site_symmetry_1
_geom_torsion_site_symmetry_4
O2 Nd1 O1 C5 29.8(6) 3_556 .
O13 Nd1 O1 C5 -118.2(5) . .
O9 Nd1 O1 C5 -25.2(5) 3_556 .
O14 Nd1 O1 C5 -80.1(5) . .
O10 Nd1 O1 C5 97.5(5) . .
O5 Nd1 O1 C5 169.4(5) . .
O6 Nd1 O1 C5 166.8(5) . .
O9 Nd1 O1 C5 53.7(5) . .
C11 Nd1 O1 C5 166.9(5) . .
O15 Nd2 O3 C6 146.0(4) . .
O11 Nd2 O3 C6 64.7(4) 3_566 .
O16 Nd2 O3 C6 -136.5(4) . .
O4 Nd2 O3 C6 4.7(4) 3_666 .
O12 Nd2 O3 C6 -69.0(4) 1_655 .
O8 Nd2 O3 C6 109.0(4) 4_666 .
O7 Nd2 O3 C6 -164.0(3) 4_666 .
O4 Nd2 O3 C6 -8.9(3) . .
C12 Nd2 O3 C6 152.1(4) 4_666 .
Nd2 Nd2 O3 C6 -2.1(4) 3_666 .
O15 Nd2 O4 C6 -19.0(4) . .
O11 Nd2 O4 C6 -80.9(3) 3_566 .
O16 Nd2 O4 C6 58.3(3) . .
O4 Nd2 O4 C6 -159.7(4) 3_666 .
O3 Nd2 O4 C6 8.6(3) . .
O12 Nd2 O4 C6 129.1(3) 1_655 .
O8 Nd2 O4 C6 -115.7(3) 4_666 .
O7 Nd2 O4 C6 141.2(4) 4_666 .
C12 Nd2 O4 C6 -140.7(4) 4_666 .
Nd2 Nd2 O4 C6 -159.7(4) 3_666 .
O15 Nd2 O4 Nd2 140.72(15) . 3_666
O11 Nd2 O4 Nd2 78.81(15) 3_566 3_666
O16 Nd2 O4 Nd2 -142.00(14) . 3_666
O4 Nd2 O4 Nd2 0.0 3_666 3_666
O3 Nd2 O4 Nd2 168.3(2) . 3_666
O12 Nd2 O4 Nd2 -71.21(14) 1_655 3_666
O8 Nd2 O4 Nd2 44.0(2) 4_666 3_666
O7 Nd2 O4 Nd2 -59.1(4) 4_666 3_666
C12 Nd2 O4 Nd2 19.0(5) 4_666 3_666
C6 Nd2 O4 Nd2 159.7(4) . 3_666
O2 Nd1 O5 C11 145.2(3) 3_556 .
O13 Nd1 O5 C11 -73.8(3) . .
O9 Nd1 O5 C11 -154.2(3) 3_556 .
O14 Nd1 O5 C11 -145.1(4) . .
O1 Nd1 O5 C11 -5.7(4) . .
O10 Nd1 O5 C11 74.1(3) . .
O6 Nd1 O5 C11 -2.5(3) . .
O9 Nd1 O5 C11 81.7(3) . .
O2 Nd1 O6 C11 -44.8(4) 3_556 .
O13 Nd1 O6 C11 100.7(4) . .
O9 Nd1 O6 C11 155.0(3) 3_556 .
O14 Nd1 O6 C11 42.6(3) . .
O1 Nd1 O6 C11 179.8(3) . .
O10 Nd1 O6 C11 -83.8(3) . .
O5 Nd1 O6 C11 2.4(3) . .
O9 Nd1 O6 C11 -117.3(3) . .
O2 Nd1 O9 C17 -79.4(3) 3_556 .
O13 Nd1 O9 C17 133.4(3) . .
O9 Nd1 O9 C17 -158.6(4) 3_556 .
O14 Nd1 O9 C17 -102.8(3) . .
O1 Nd1 O9 C17 119.9(3) . .
O10 Nd1 O9 C17 7.5(3) . .
O5 Nd1 O9 C17 -2.4(3) . .
O6 Nd1 O9 C17 51.4(3) . .
C11 Nd1 O9 C17 25.9(3) . .
O2 Nd1 O9 Nd1 79.23(15) 3_556 3_556
O13 Nd1 O9 Nd1 -68.0(3) . 3_556
O9 Nd1 O9 Nd1 0.0 3_556 3_556
O14 Nd1 O9 Nd1 55.9(2) . 3_556
O1 Nd1 O9 Nd1 -81.45(14) . 3_556
O10 Nd1 O9 Nd1 166.1(2) . 3_556
O5 Nd1 O9 Nd1 156.27(12) . 3_556
O6 Nd1 O9 Nd1 -150.02(13) . 3_556
C11 Nd1 O9 Nd1 -175.52(15) . 3_556
O2 Nd1 O10 C17 66.0(3) 3_556 .
O13 Nd1 O10 C17 -135.7(4) . .
O9 Nd1 O10 C17 8.1(4) 3_556 .
O14 Nd1 O10 C17 110.6(3) . .
O1 Nd1 O10 C17 -67.2(3) . .
O5 Nd1 O10 C17 163.6(4) . .
O6 Nd1 O10 C17 -142.7(4) . .
O9 Nd1 O10 C17 -7.8(3) . .
C11 Nd1 O10 C17 -170.2(4) . .
O2 Nd1 O13 C21 -164.6(7) 3_556 .
O9 Nd1 O13 C21 -100.4(8) 3_556 .
O14 Nd1 O13 C21 -178.0(8) . .
O1 Nd1 O13 C21 -23.9(8) . .
O10 Nd1 O13 C21 49.5(9) . .
O5 Nd1 O13 C21 107.2(8) . .
O6 Nd1 O13 C21 56.5(8) . .
O9 Nd1 O13 C21 -36.8(9) . .
C11 Nd1 O13 C21 82.3(8) . .
O2 Nd1 O14 C24 -16.9(6) 3_556 .
O13 Nd1 O14 C24 154.2(7) . .
O9 Nd1 O14 C24 60.4(7) 3_556 .
O1 Nd1 O14 C24 114.9(6) . .
O10 Nd1 O14 C24 -61.9(7) . .
O5 Nd1 O14 C24 -115.2(7) . .
O6 Nd1 O14 C24 -146.7(6) . .
O9 Nd1 O14 C24 5.7(7) . .
C11 Nd1 O14 C24 -129.5(7) . .
O11 Nd2 O15 C30 -36.2(7) 3_566 .
O16 Nd2 O15 C30 171.7(7) . .
O4 Nd2 O15 C30 9.1(8) 3_666 .
O3 Nd2 O15 C30 -114.7(7) . .
O12 Nd2 O15 C30 154.8(6) 1_655 .
O8 Nd2 O15 C30 41.5(7) 4_666 .
O7 Nd2 O15 C30 93.8(7) 4_666 .
O4 Nd2 O15 C30 -93.1(7) . .
C12 Nd2 O15 C30 68.8(7) 4_666 .
C6 Nd2 O15 C30 -101.2(7) . .
Nd2 Nd2 O15 C30 -57.0(7) 3_666 .
O15 Nd2 O16 C27 -106.9(6) . .
O11 Nd2 O16 C27 -152.3(5) 3_566 .
O4 Nd2 O16 C27 55.0(7) 3_666 .
O3 Nd2 O16 C27 174.8(6) . .
O12 Nd2 O16 C27 63.4(6) 1_655 .
O8 Nd2 O16 C27 -48.2(6) 4_666 .
O7 Nd2 O16 C27 -22.3(6) 4_666 .
O4 Nd2 O16 C27 136.7(6) . .
C12 Nd2 O16 C27 -36.7(6) 4_666 .
C6 Nd2 O16 C27 158.1(6) . .
Nd2 Nd2 O16 C27 109.7(6) 3_666 .
C4 S1 C1 C2 -0.8(5) . .
C4 S1 C1 C5 -178.3(5) . .
C5 C1 C2 C3 178.0(6) . .
S1 C1 C2 C3 0.9(7) . .
C1 C2 C3 C4 -0.5(8) . .
C2 C3 C4 C6 -176.7(6) . .
C2 C3 C4 S1 -0.1(7) . .
C1 S1 C4 C3 0.5(5) . .
C1 S1 C4 C6 177.6(5) . .
Nd1 O2 C5 O1 -18.1(10) 3_556 .
Nd1 O2 C5 C1 161.5(4) 3_556 .
Nd1 O1 C5 O2 -10.6(9) . .
Nd1 O1 C5 C1 169.8(4) . .
C2 C1 C5 O2 -175.5(6) . .
S1 C1 C5 O2 1.5(7) . .
C2 C1 C5 O1 4.2(9) . .
S1 C1 C5 O1 -178.9(4) . .
Nd2 O3 C6 O4 17.2(6) . .
Nd2 O3 C6 C4 -160.2(4) . .
Nd2 O4 C6 O3 -138.2(7) 3_666 .
Nd2 O4 C6 O3 -15.6(6) . .
Nd2 O4 C6 C4 39.1(12) 3_666 .
Nd2 O4 C6 C4 161.8(5) . .
Nd2 O4 C6 Nd2 -122.6(9) 3_666 .
C3 C4 C6 O3 163.8(6) . .
S1 C4 C6 O3 -12.5(7) . .
C3 C4 C6 O4 -13.6(10) . .
S1 C4 C6 O4 170.0(4) . .
C3 C4 C6 Nd2 98.7(13) . .
S1 C4 C6 Nd2 -77.7(13) . .
O15 Nd2 C6 O3 -32.5(4) . .
O11 Nd2 C6 O3 -107.4(4) 3_566 .
O16 Nd2 C6 O3 40.4(4) . .
O4 Nd2 C6 O3 -176.0(4) 3_666 .
O12 Nd2 C6 O3 114.6(4) 1_655 .
O8 Nd2 C6 O3 -102.0(4) 4_666 .
O7 Nd2 C6 O3 39.0(7) 4_666 .
O4 Nd2 C6 O3 164.2(6) . .
C12 Nd2 C6 O3 -70.5(7) 4_666 .
Nd2 Nd2 C6 O3 177.6(4) 3_666 .
O15 Nd2 C6 O4 163.3(3) . .
O11 Nd2 C6 O4 88.4(3) 3_566 .
O16 Nd2 C6 O4 -123.8(3) . .
O4 Nd2 C6 O4 19.8(4) 3_666 .
O3 Nd2 C6 O4 -164.2(6) . .
O12 Nd2 C6 O4 -49.5(3) 1_655 .
O8 Nd2 C6 O4 93.9(4) 4_666 .
O7 Nd2 C6 O4 -125.2(5) 4_666 .
C12 Nd2 C6 O4 125.3(5) 4_666 .
Nd2 Nd2 C6 O4 13.4(3) 3_666 .
O15 Nd2 C6 C4 42.7(12) . .
O11 Nd2 C6 C4 -32.2(12) 3_566 .
O16 Nd2 C6 C4 115.6(12) . .
O4 Nd2 C6 C4 -100.8(12) 3_666 .
O3 Nd2 C6 C4 75.3(12) . .
O12 Nd2 C6 C4 -170.1(12) 1_655 .
O8 Nd2 C6 C4 -26.7(13) 4_666 .
O7 Nd2 C6 C4 114.2(12) 4_666 .
O4 Nd2 C6 C4 -120.6(13) . .
C12 Nd2 C6 C4 4.7(16) 4_666 .
Nd2 Nd2 C6 C4 -107.2(12) 3_666 .
C10 S3 C7 C8 0.9(5) . .
C10 S3 C7 C11 -177.4(5) . .
C11 C7 C8 C9 177.6(6) . .
S3 C7 C8 C9 -0.6(8) . .
C7 C8 C9 C10 -0.1(9) . .
C8 C9 C10 C12 -175.0(6) . .
C8 C9 C10 S3 0.8(8) . .
C7 S3 C10 C9 -1.0(5) . .
C7 S3 C10 C12 175.1(5) . .
Nd1 O5 C11 O6 4.6(6) . .
Nd1 O5 C11 C7 -175.8(4) . .
Nd1 O6 C11 O5 -4.5(6) . .
Nd1 O6 C11 C7 175.9(4) . .
C8 C7 C11 O5 -11.1(9) . .
S3 C7 C11 O5 167.0(4) . .
C8 C7 C11 O6 168.5(6) . .
S3 C7 C11 O6 -13.4(7) . .
C8 C7 C11 Nd1 -89(7) . .
S3 C7 C11 Nd1 89(7) . .
O2 Nd1 C11 O5 -38.3(4) 3_556 .
O13 Nd1 C11 O5 102.8(4) . .
O9 Nd1 C11 O5 89.2(8) 3_556 .
O14 Nd1 C11 O5 33.6(3) . .
O1 Nd1 C11 O5 175.4(3) . .
O10 Nd1 C11 O5 -97.8(3) . .
O6 Nd1 C11 O5 175.6(5) . .
O9 Nd1 C11 O5 -112.4(3) . .
O2 Nd1 C11 O6 146.1(3) 3_556 .
O13 Nd1 C11 O6 -72.8(3) . .
O9 Nd1 C11 O6 -86.4(8) 3_556 .
O14 Nd1 C11 O6 -142.0(3) . .
O1 Nd1 C11 O6 -0.2(3) . .
O10 Nd1 C11 O6 86.6(3) . .
O5 Nd1 C11 O6 -175.6(5) . .
O9 Nd1 C11 O6 72.0(3) . .
O2 Nd1 C11 C7 42(7) 3_556 .
O13 Nd1 C11 C7 -177(7) . .
O9 Nd1 C11 C7 169(6) 3_556 .
O14 Nd1 C11 C7 113(7) . .
O1 Nd1 C11 C7 -105(7) . .
O10 Nd1 C11 C7 -18(7) . .
O5 Nd1 C11 C7 80(7) . .
O6 Nd1 C11 C7 -105(7) . .
O9 Nd1 C11 C7 -33(7) . .
Nd2 O7 C12 O8 11.7(5) 4_465 .
Nd2 O7 C12 C10 -166.6(5) 4_465 .
Nd2 O8 C12 O7 -12.0(6) 4_465 .
Nd2 O8 C12 C10 166.4(4) 4_465 .
C9 C10 C12 O7 173.5(6) . .
S3 C10 C12 O7 -2.0(7) . .
C9 C10 C12 O8 -4.9(9) . .
S3 C10 C12 O8 179.6(4) . .
C9 C10 C12 Nd2 68(2) . 4_465
S3 C10 C12 Nd2 -107.7(19) . 4_465
C16 S2 C13 C14 -1.5(5) . .
C16 S2 C13 C17 177.4(4) . .
C17 C13 C14 C15 -177.9(6) . .
S2 C13 C14 C15 0.8(7) . .
C13 C14 C15 C16 0.6(8) . .
C14 C15 C16 C18 178.6(6) . .
C14 C15 C16 S2 -1.6(7) . .
C13 S2 C16 C15 1.8(5) . .
C13 S2 C16 C18 -178.4(5) . .
Nd1 O10 C17 O9 15.2(6) . .
Nd1 O10 C17 C13 -163.5(4) . .
Nd1 O9 C17 O10 -133.5(7) 3_556 .
Nd1 O9 C17 O10 -13.3(5) . .
Nd1 O9 C17 C13 45.2(11) 3_556 .
Nd1 O9 C17 C13 165.4(4) . .
C14 C13 C17 O10 -172.4(6) . .
S2 C13 C17 O10 9.1(7) . .
C14 C13 C17 O9 8.9(9) . .
S2 C13 C17 O9 -169.7(4) . .
Nd2 O12 C18 O11 -0.3(9) 1_455 .
Nd2 O12 C18 C16 -179.6(4) 1_455 .
Nd2 O11 C18 O12 11.4(10) 3_566 .
Nd2 O11 C18 C16 -169.3(4) 3_566 .
C15 C16 C18 O12 -15.9(9) . .
S2 C16 C18 O12 164.4(4) . .
C15 C16 C18 O11 164.7(6) . .
S2 C16 C18 O11 -15.0(7) . .
C21 N2 C19 C20 -9(3) . .
C21 N1 C20 C19 10(2) . .
N2 C19 C20 N1 0(2) . .
C20 N1 C21 O13 -179.5(12) . .
C20 N1 C21 N2 -16(2) . .
Nd1 O13 C21 N1 -28(2) . .
Nd1 O13 C21 N2 170.3(13) . .
C19 N2 C21 N1 15(2) . .
C19 N2 C21 O13 -179.6(14) . .
C24 N4 C22 C23 11.1(10) . .
C24 N3 C23 C22 4.5(11) . .
N4 C22 C23 N3 -8.8(10) . .
Nd1 O14 C24 N3 124.6(7) . .
Nd1 O14 C24 N4 -57.6(10) . .
C23 N3 C24 O14 -179.6(8) . .
C23 N3 C24 N4 2.3(10) . .
C22 N4 C24 O14 173.1(7) . .
C22 N4 C24 N3 -8.7(9) . .
C27 N6 C25 C26 16(2) . .
C27 N5 C26 C25 28.9(18) . .
N6 C25 C26 N5 -25.7(19) . .
Nd2 O16 C27 N6 124.4(10) . .
Nd2 O16 C27 N5 -57.8(13) . .
C25 N6 C27 O16 179.4(13) . .
C25 N6 C27 N5 1.2(17) . .
C26 N5 C27 O16 161.5(12) . .
C26 N5 C27 N6 -20.4(16) . .
C30 N7 C28 C29 4.8(11) . .
C30 N8 C29 C28 2.3(9) . .
N7 C28 C29 N8 -4.0(10) . .
Nd2 O15 C30 N7 148.7(7) . .
Nd2 O15 C30 N8 -29.5(11) . .
C28 N7 C30 O15 177.9(7) . .
C28 N7 C30 N8 -3.6(11) . .
C29 N8 C30 O15 179.0(7) . .
C29 N8 C30 N7 0.5(9) . .
C36 N11 C34 C35 0.9(16) . .
C36 N12 C35 C34 -3.5(13) . .
N11 C34 C35 N12 1.5(14) . .
C35 N12 C36 O18 -176.0(10) . .
C35 N12 C36 N11 4.2(14) . .
C34 N11 C36 O18 177.1(12) . .
C34 N11 C36 N12 -3.1(15) . .
C39 N13 C37 C38 5.9(9) . .
C39 N14 C38 C37 13.7(8) . .
N13 C37 C38 N14 -11.1(8) . .
C37 N13 C39 O19 -178.6(7) . .
C37 N13 C39 N14 2.5(9) . .
C38 N14 C39 O19 170.4(7) . .
C38 N14 C39 N13 -10.7(8) . .
C33 N9 C32 C31 15(2) . .
C32 N9 C33 O17 -168(2) . .
C32 N9 C33 N10 -7(2) . .
C31 N10 C33 N9 -3(3) . .
C31 N10 C33 O17 162.5(19) . .
C33 N10 C31 C32 11(2) . .
N9 C32 C31 N10 -17(2) . .
